data_4512287
loop_
_publ_author_name
'Aitipamula, Srinivasulu'
'Chow, Pui Shan'
'Tan, Reginald B. H.'

_publ_section_title
;
 Crystal Engineering of Tegafur Cocrystals: Structural Analysis and
 Physicochemical Properties
;
_journal_issue 12
_journal_name_full 'Crystal Growth &amp; Design'
_journal_page_first 6557
_journal_paper_doi 10.1021/cg501469r
_journal_volume 14
_journal_year 2014
_chemical_formula_sum 'C14 H15 F N4 O4'
_chemical_formula_weight 322.30
_chemical_name_systematic
; 
 ? 
;
_space_group_IT_number 2
_symmetry_cell_setting triclinic
_symmetry_space_group_name_Hall '-P 1'
_symmetry_space_group_name_H-M 'P -1'
_atom_sites_solution_hydrogens geom
_atom_sites_solution_primary direct
_atom_sites_solution_secondary difmap
_audit_creation_method SHELXL-97
_cell_angle_alpha 77.78(3)
_cell_angle_beta 89.74(3)
_cell_angle_gamma 77.45(3)
_cell_formula_units_Z 2
_cell_length_a 5.0825(10)
_cell_length_b 9.7492(19)
_cell_length_c 15.148(3)
_cell_measurement_reflns_used 2672
_cell_measurement_temperature 110(2)
_cell_measurement_theta_max 30.9295
_cell_measurement_theta_min 2.1918
_cell_volume 715.4(3)
_computing_cell_refinement 'CrystalClear (Rigaku Inc., 2007)'
_computing_data_collection 'CrystalClear (Rigaku Inc., 2007)'
_computing_data_reduction 'CrystalClear (Rigaku Inc., 2007)'
_computing_structure_refinement 'SHELXL-97 (Sheldrick, 1997)'
_computing_structure_solution 'SHELXS-97 (Sheldrick, 1990)'
_diffrn_ambient_temperature 110(2)
_diffrn_measured_fraction_theta_full 0.967
_diffrn_measured_fraction_theta_max 0.967
_diffrn_measurement_device_type 'Rigaku Saturn 70 CCD area detector'
_diffrn_measurement_method '\w scans'
_diffrn_radiation_monochromator graphite
_diffrn_radiation_source 'fine-focus sealed tube'
_diffrn_radiation_type MoK\a
_diffrn_radiation_wavelength 0.71073
_diffrn_reflns_av_R_equivalents 0.0594
_diffrn_reflns_av_sigmaI/netI 0.0590
_diffrn_reflns_limit_h_max 5
_diffrn_reflns_limit_h_min -6
_diffrn_reflns_limit_k_max 12
_diffrn_reflns_limit_k_min -12
_diffrn_reflns_limit_l_max 20
_diffrn_reflns_limit_l_min -20
_diffrn_reflns_number 9583
_diffrn_reflns_theta_full 28.28
_diffrn_reflns_theta_max 28.28
_diffrn_reflns_theta_min 2.32
_exptl_absorpt_coefficient_mu 0.120
_exptl_absorpt_correction_T_max 0.9740
_exptl_absorpt_correction_T_min 0.9490
_exptl_absorpt_correction_type multi-scan
_exptl_absorpt_process_details 'R. H. Blessing, Acta Cryst. 1995 A51, 33-38'
_exptl_crystal_colour colorless
_exptl_crystal_density_diffrn 1.496
_exptl_crystal_density_method 'not measured'
_exptl_crystal_description needle
_exptl_crystal_F_000 336
_exptl_crystal_size_max 0.44
_exptl_crystal_size_mid 0.22
_exptl_crystal_size_min 0.22
_refine_diff_density_max 0.588
_refine_diff_density_min -0.458
_refine_diff_density_rms 0.118
_refine_ls_extinction_method none
_refine_ls_goodness_of_fit_ref 1.199
_refine_ls_hydrogen_treatment mixed
_refine_ls_matrix_type full
_refine_ls_number_parameters 220
_refine_ls_number_reflns 3440
_refine_ls_number_restraints 0
_refine_ls_restrained_S_all 1.199
_refine_ls_R_factor_all 0.0964
_refine_ls_R_factor_gt 0.0905
_refine_ls_shift/su_max 0.000
_refine_ls_shift/su_mean 0.000
_refine_ls_structure_factor_coef Fsqd
_refine_ls_weighting_details 'calc w=1/[\s^2^(Fo^2^)+(0.1590P)^2^+0.2172P] where P=(Fo^2^+2Fc^2^)/3'
_refine_ls_weighting_scheme calc
_refine_ls_wR_factor_gt 0.2628
_refine_ls_wR_factor_ref 0.2711
_reflns_number_gt 3205
_reflns_number_total 3440
_reflns_threshold_expression >2sigma(I)
_cod_data_source_file cg501469r_si_002.cif
_cod_data_source_block TG-NA
_cod_depositor_comments
;
The following automatic conversions were performed:

'_symmetry_cell_setting' value 'Triclinic' changed to 'triclinic'
according to
/home/saulius/struct/COD-crude-data--automatic-downloads/rss-feeds/ACS/lib/dictionaries/cif_core.dic
dictionary named 'cif_core.dic' version 2.4.2 from
2011-04-26.

'_exptl_absorpt_correction_type' value 'Multi-scan'
changed to 'multi-scan' according to
/home/saulius/struct/COD-crude-data--automatic-downloads/rss-feeds/ACS/lib/dictionaries/cif_core.dic
dictionary named 'cif_core.dic' version 2.4.2 from 2011-04-26.

Automatic conversion script
Id: cif_fix_values 2935 2014-11-11 08:27:57Z andrius 

 Adding full bibliography for 4512287--4512291.cif.
;
_cod_original_cell_volume 715.4(2)
_cod_database_code 4512287

loop_
_symmetry_equiv_pos_as_xyz
'x, y, z'
'-x, -y, -z'

loop_
_atom_site_label
_atom_site_type_symbol
_atom_site_fract_x
_atom_site_fract_y
_atom_site_fract_z
_atom_site_U_iso_or_equiv
_atom_site_adp_type
_atom_site_occupancy
_atom_site_symmetry_multiplicity
_atom_site_calc_flag
_atom_site_refinement_flags
F1 F 0.3283(3) -0.14998(16) 0.51173(9) 0.0362(4) Uani 1 1 d .
N1 N 0.7257(4) -0.1316(2) 0.70283(12) 0.0288(4) Uani 1 1 d .
O1 O 0.8220(4) -0.28367(19) 0.60469(12) 0.0381(4) Uani 1 1 d .
O2 O 0.6326(3) 0.00813(17) 0.80778(10) 0.0324(4) Uani 1 1 d .
O4 O 0.8122(3) 0.7466(2) 1.03820(12) 0.0419(5) Uani 1 1 d .
N2 N 0.3288(4) 0.0489(2) 0.68769(12) 0.0288(4) Uani 1 1 d .
N4 N 0.2035(4) 0.7254(2) 0.80587(13) 0.0313(5) Uani 1 1 d .
O3 O -0.0933(3) 0.21617(17) 0.66884(11) 0.0332(4) Uani 1 1 d .
C3 C 0.2507(4) 0.0044(2) 0.61330(14) 0.0284(5) Uani 1 1 d .
H3 H 0.0844 0.0533 0.5817 0.034 Uiso 1 1 calc R
C2 C 0.4053(5) -0.1065(2) 0.58460(14) 0.0298(5) Uani 1 1 d .
C4 C 0.5664(4) -0.0224(2) 0.73725(14) 0.0275(5) Uani 1 1 d .
C13 C 0.2652(5) 0.7670(2) 0.88064(15) 0.0298(5) Uani 1 1 d .
H13 H 0.1418 0.8435 0.8984 0.036 Uiso 1 1 calc R
C10 C 0.6806(5) 0.5893(3) 0.90771(16) 0.0338(5) Uani 1 1 d .
H10 H 0.8448 0.5440 0.9416 0.041 Uiso 1 1 calc R
N3 N 0.3619(4) 0.8232(2) 1.05621(14) 0.0367(5) Uani 1 1 d .
C5 C 0.1473(4) 0.1691(2) 0.72271(14) 0.0294(5) Uani 1 1 d .
H5 H 0.1068 0.1337 0.7871 0.035 Uiso 1 1 calc R
C14 C 0.5731(5) 0.7588(3) 1.01461(15) 0.0325(5) Uani 1 1 d .
C8 C -0.0871(5) 0.3516(2) 0.60447(16) 0.0345(5) Uani 1 1 d .
H8A H -0.2268 0.4317 0.6179 0.041 Uiso 1 1 calc R
H8B H -0.1202 0.3428 0.5418 0.041 Uiso 1 1 calc R
C1 C 0.6671(4) -0.1832(2) 0.62848(14) 0.0283(5) Uani 1 1 d .
C11 C 0.6154(5) 0.5425(3) 0.83188(17) 0.0351(5) Uani 1 1 d .
H11 H 0.7315 0.4636 0.8141 0.042 Uiso 1 1 calc R
C9 C 0.5034(4) 0.7031(2) 0.93391(14) 0.0298(5) Uani 1 1 d .
C6 C 0.2737(4) 0.2990(2) 0.71446(15) 0.0307(5) Uani 1 1 d .
H6A H 0.4722 0.2695 0.7245 0.037 Uiso 1 1 calc R
H6B H 0.1980 0.3591 0.7576 0.037 Uiso 1 1 calc R
C12 C 0.3765(5) 0.6136(3) 0.78248(15) 0.0329(5) Uani 1 1 d .
H12 H 0.3332 0.5822 0.7302 0.039 Uiso 1 1 calc R
C7 C 0.1936(5) 0.3785(2) 0.61615(15) 0.0331(5) Uani 1 1 d .
H7A H 0.1885 0.4826 0.6076 0.040 Uiso 1 1 calc R
H7B H 0.3191 0.3376 0.5734 0.040 Uiso 1 1 calc R
H4 H 0.185(6) 0.815(3) 1.041(2) 0.041(8) Uiso 1 1 d .
H2 H 0.380(6) 0.855(4) 1.102(2) 0.045(8) Uiso 1 1 d .
H1 H 0.888(7) -0.179(4) 0.740(2) 0.051(9) Uiso 1 1 d .

loop_
_atom_site_aniso_label
_atom_site_aniso_U_11
_atom_site_aniso_U_22
_atom_site_aniso_U_33
_atom_site_aniso_U_23
_atom_site_aniso_U_13
_atom_site_aniso_U_12
F1 0.0387(8) 0.0410(8) 0.0328(7) -0.0160(6) -0.0016(6) -0.0093(6)
N1 0.0288(9) 0.0298(9) 0.0292(9) -0.0101(7) 0.0018(7) -0.0061(7)
O1 0.0408(9) 0.0364(9) 0.0385(9) -0.0165(7) 0.0038(7) -0.0032(7)
O2 0.0366(9) 0.0324(8) 0.0298(8) -0.0090(6) 0.0010(6) -0.0090(7)
O4 0.0325(9) 0.0589(12) 0.0385(9) -0.0136(8) 0.0005(7) -0.0158(8)
N2 0.0296(9) 0.0290(9) 0.0290(9) -0.0084(7) 0.0030(7) -0.0072(7)
N4 0.0305(10) 0.0326(10) 0.0327(9) -0.0076(7) 0.0026(7) -0.0105(8)
O3 0.0264(8) 0.0320(8) 0.0409(9) -0.0062(7) 0.0036(6) -0.0077(6)
C3 0.0263(10) 0.0304(11) 0.0286(10) -0.0046(8) 0.0007(8) -0.0079(8)
C2 0.0321(11) 0.0333(11) 0.0261(10) -0.0090(8) 0.0007(8) -0.0092(9)
C4 0.0299(10) 0.0277(10) 0.0266(9) -0.0071(8) 0.0042(8) -0.0092(8)
C13 0.0289(10) 0.0301(10) 0.0303(10) -0.0066(8) 0.0031(8) -0.0064(8)
C10 0.0324(11) 0.0350(12) 0.0310(11) -0.0030(8) 0.0007(8) -0.0048(9)
N3 0.0358(11) 0.0464(12) 0.0340(10) -0.0176(9) 0.0046(8) -0.0133(9)
C5 0.0274(10) 0.0295(10) 0.0318(10) -0.0080(8) 0.0058(8) -0.0060(8)
C14 0.0343(11) 0.0358(12) 0.0288(10) -0.0065(8) 0.0016(8) -0.0115(9)
C8 0.0354(12) 0.0313(11) 0.0358(11) -0.0062(8) 0.0013(9) -0.0061(9)
C1 0.0291(11) 0.0295(10) 0.0283(10) -0.0082(8) 0.0051(8) -0.0088(8)
C11 0.0353(12) 0.0320(11) 0.0378(12) -0.0089(9) 0.0071(9) -0.0056(9)
C9 0.0294(11) 0.0349(11) 0.0267(9) -0.0068(8) 0.0027(8) -0.0106(9)
C6 0.0283(10) 0.0298(10) 0.0353(10) -0.0113(8) 0.0058(8) -0.0050(8)
C12 0.0361(12) 0.0343(11) 0.0317(10) -0.0098(8) 0.0040(8) -0.0127(9)
C7 0.0341(11) 0.0311(11) 0.0347(11) -0.0081(8) 0.0049(8) -0.0073(9)

loop_
_atom_type_symbol
_atom_type_description
_atom_type_scat_dispersion_real
_atom_type_scat_dispersion_imag
_atom_type_scat_source
C C 0.0033 0.0016 'International Tables Vol C Tables 4.2.6.8 and 6.1.1.4'
H H 0.0000 0.0000 'International Tables Vol C Tables 4.2.6.8 and 6.1.1.4'
N N 0.0061 0.0033 'International Tables Vol C Tables 4.2.6.8 and 6.1.1.4'
O O 0.0106 0.0060 'International Tables Vol C Tables 4.2.6.8 and 6.1.1.4'
F F 0.0171 0.0103 'International Tables Vol C Tables 4.2.6.8 and 6.1.1.4'

loop_
_geom_angle_atom_site_label_1
_geom_angle_atom_site_label_2
_geom_angle_atom_site_label_3
_geom_angle
C4 N1 C1 127.52(19)
C4 N1 H1 112(2)
C1 N1 H1 120(2)
C3 N2 C4 121.07(18)
C3 N2 C5 121.08(18)
C4 N2 C5 117.65(18)
C13 N4 C12 118.0(2)
C5 O3 C8 109.72(17)
C2 C3 N2 121.3(2)
C2 C3 H3 119.4
N2 C3 H3 119.4
C3 C2 F1 121.2(2)
C3 C2 C1 122.0(2)
F1 C2 C1 116.79(19)
O2 C4 N1 121.7(2)
O2 C4 N2 122.7(2)
N1 C4 N2 115.67(19)
N4 C13 C9 123.2(2)
N4 C13 H13 118.4
C9 C13 H13 118.4
C11 C10 C9 119.6(2)
C11 C10 H10 120.2
C9 C10 H10 120.2
C14 N3 H4 119.0(19)
C14 N3 H2 123(2)
H4 N3 H2 117(3)
O3 C5 N2 108.60(17)
O3 C5 C6 106.46(17)
N2 C5 C6 111.56(17)
O3 C5 H5 110.0
N2 C5 H5 110.0
C6 C5 H5 110.0
O4 C14 N3 123.7(2)
O4 C14 C9 120.6(2)
N3 C14 C9 115.7(2)
O3 C8 C7 106.00(18)
O3 C8 H8A 110.5
C7 C8 H8A 110.5
O3 C8 H8B 110.5
C7 C8 H8B 110.5
H8A C8 H8B 108.7
O1 C1 N1 122.2(2)
O1 C1 C2 125.6(2)
N1 C1 C2 112.23(19)
C10 C11 C12 118.7(2)
C10 C11 H11 120.6
C12 C11 H11 120.6
C10 C9 C13 117.7(2)
C10 C9 C14 120.7(2)
C13 C9 C14 121.6(2)
C5 C6 C7 101.79(18)
C5 C6 H6A 111.4
C7 C6 H6A 111.4
C5 C6 H6B 111.4
C7 C6 H6B 111.4
H6A C6 H6B 109.3
N4 C12 C11 122.7(2)
N4 C12 H12 118.6
C11 C12 H12 118.6
C8 C7 C6 102.02(18)
C8 C7 H7A 111.4
C6 C7 H7A 111.4
C8 C7 H7B 111.4
C6 C7 H7B 111.4
H7A C7 H7B 109.2

loop_
_geom_bond_atom_site_label_1
_geom_bond_atom_site_label_2
_geom_bond_distance
F1 C2 1.351(3)
N1 C4 1.384(3)
N1 C1 1.385(3)
N1 H1 0.97(4)
O1 C1 1.233(3)
O2 C4 1.235(3)
O4 C14 1.242(3)
N2 C3 1.379(3)
N2 C4 1.389(3)
N2 C5 1.514(3)
N4 C13 1.341(3)
N4 C12 1.353(3)
O3 C5 1.407(3)
O3 C8 1.472(3)
C3 C2 1.343(3)
C3 H3 0.9500
C2 C1 1.462(3)
C13 C9 1.405(3)
C13 H13 0.9500
C10 C11 1.388(3)
C10 C9 1.396(3)
C10 H10 0.9500
N3 C14 1.346(3)
N3 H4 0.95(3)
N3 H2 0.83(4)
C5 C6 1.523(3)
C5 H5 1.0000
C14 C9 1.511(3)
C8 C7 1.523(3)
C8 H8A 0.9900
C8 H8B 0.9900
C11 C12 1.392(3)
C11 H11 0.9500
C6 C7 1.538(3)
C6 H6A 0.9900
C6 H6B 0.9900
C12 H12 0.9500
C7 H7A 0.9900
C7 H7B 0.9900
